data_9008210
loop_
_publ_author_name
'Mullen, D. J. E.'
'Nowacki, W.'

_publ_section_title
;
 Refinement of the crystal structures of realgar, AsS and orpiment, As2S3
;
_journal_name_full 'Zeitschrift fur Kristallographie'
_journal_page_first 48
_journal_page_last 65
_journal_volume 136
_journal_year 1972
_chemical_compound_source 'Lengenbach quarry, Binnatal, Switzerland'
_chemical_formula_sum 'As S'
_chemical_name_mineral Realgar
_space_group_IT_number 14
_symmetry_space_group_name_Hall '-P 2yn'
_symmetry_space_group_name_H-M 'P 1 21/n 1'
_cell_angle_alpha 90
_cell_angle_beta 106.38
_cell_angle_gamma 90
_cell_length_a 9.325
_cell_length_b 13.571
_cell_length_c 6.587
_cell_formula_units_Z 16
_cell_volume 799.749
_database_code_amcsd 0010732
_exptl_crystal_density_diffrn 3.554
_cod_database_code 9008210

loop_
_space_group_symop_operation_xyz
x,y,z
1/2+x,1/2-y,1/2+z
1/2-x,1/2+y,1/2-z
-x,-y,-z

loop_
_atom_site_aniso_label
_atom_site_aniso_U_11
_atom_site_aniso_U_22
_atom_site_aniso_U_33
_atom_site_aniso_U_12
_atom_site_aniso_U_13
_atom_site_aniso_U_23
As1 0.03662 0.02808 0.03486 0.00781 0.02062 0.00626
As2 0.03110 0.02939 0.04024 0.00221 0.03042 -0.00300
As3 0.03357 0.03396 0.03079 0.00326 0.01959 0.00647
As4 0.03325 0.03443 0.03699 -0.01052 0.01816 -0.00565
S1 0.03572 0.02650 0.03603 -0.00590 0.03254 0.00708
S2 0.03414 0.02948 0.03177 0.00264 0.02374 -0.00908
S3 0.04051 0.02790 0.03695 -0.00849 0.03005 -0.01660
S4 0.03653 0.03434 0.03755 -0.01433 0.03368 0.00978

loop_
_atom_site_label
_atom_site_fract_x
_atom_site_fract_y
_atom_site_fract_z
As1 0.12199 0.02060 0.76392
As2 0.42373 0.86090 0.85582
As3 0.32051 0.87334 0.17716
As4 0.04014 0.83917 0.71491
S1 0.34521 0.00604 0.70138
S2 0.21388 0.02299 0.11566
S3 0.23875 0.77413 0.63924
S4 0.10702 0.78976 0.05105

loop_
_cod_related_entry_id
_cod_related_entry_database
_cod_related_entry_code
1 AMCSD 0010732
